data_4089537
loop_
_publ_author_name
'Campos, Jesus'
'Peloso, Riccardo'
'Brookhart, Maurice'
'Carmona, Ernesto'

_publ_contact_author
;
        Jesus Campos
        Instituto de Investigaciones Qu\'imicas
        CSIC-Universidad de Sevilla
        Am\'erico Vespucio, 49
        Isla de la Cartuja 
        41092 SEVILLA
        Spain
;
_publ_section_title
;
 A Cationic Terminal Methylene Complex of Ir(I) Supported by a Pincer
 Ligand
;
_journal_issue 11
_journal_name_full Organometallics
_journal_page_first 3423
_journal_paper_doi 10.1021/om400383s
_journal_volume 32
_journal_year 2013
_chemical_formula_moiety ' 	C24 B F20, C24.14 H48.28 Ir N O2 P3'
_chemical_formula_sum 'C48.14 H48.28 B F20 Ir N O2 P3'
_chemical_formula_weight 1348.75
_space_group_IT_number 14
_space_group_name_Hall '-P 2ybc'
_space_group_name_H-M_alt 'P 1 21/c 1'
_symmetry_cell_setting monoclinic
_symmetry_space_group_name_H-M 'P 1 21/c 1'
_atom_sites_solution_hydrogens geom
_atom_sites_solution_primary direct
_atom_sites_solution_secondary difmap
_audit_creation_method SHELXL-97
_cell_angle_alpha 90.00
_cell_angle_beta 102.4070(10)
_cell_angle_gamma 90.00
_cell_formula_units_Z 4
_cell_length_a 17.7075(3)
_cell_length_b 17.6667(4)
_cell_length_c 17.8087(4)
_cell_measurement_reflns_used 9890
_cell_measurement_temperature 173(2)
_cell_measurement_theta_max 29.64
_cell_measurement_theta_min 2.19
_cell_volume 5441.0(2)
_computing_cell_refinement 'Bruker SMART'
_computing_data_collection 'Bruker SMART'
_computing_data_reduction 'Bruker SAINT'
_computing_molecular_graphics 'Bruker SHELXTL'
_computing_publication_material 'Bruker SHELXTL'
_computing_structure_refinement 'Bruker SHELXTL'
_computing_structure_solution 'Bruker SHELXTL'
_diffrn_ambient_temperature 173(2)
_diffrn_detector_area_resol_mean 8.26
_diffrn_measured_fraction_theta_full 0.997
_diffrn_measured_fraction_theta_max 0.997
_diffrn_measurement_device_type
;
 Bruker-Nonius X8kappa APEX II CCD area detector'
;
_diffrn_measurement_method 'phi and omega scans with narrow frames'
_diffrn_radiation_monochromator graphite
_diffrn_radiation_source 'fine-focus sealed tube'
_diffrn_radiation_type MoK\a
_diffrn_radiation_wavelength 0.71073
_diffrn_reflns_av_R_equivalents 0.0274
_diffrn_reflns_av_sigmaI/netI 0.0300
_diffrn_reflns_limit_h_max 22
_diffrn_reflns_limit_h_min -23
_diffrn_reflns_limit_k_max 22
_diffrn_reflns_limit_k_min -22
_diffrn_reflns_limit_l_max 20
_diffrn_reflns_limit_l_min -23
_diffrn_reflns_number 43224
_diffrn_reflns_theta_full 27.50
_diffrn_reflns_theta_max 27.50
_diffrn_reflns_theta_min 1.64
_exptl_absorpt_coefficient_mu 2.649
_exptl_absorpt_correction_T_max 0.834
_exptl_absorpt_correction_T_min 0.615
_exptl_absorpt_correction_type multi-scan
_exptl_absorpt_process_details
; 
 SADABS, Bruker (2006). APEX 2. Version 2.1. Bruker Analytical
 X-ray Solutions, Madison, Wisconsin, USA. 
;
_exptl_crystal_colour orange
_exptl_crystal_density_diffrn 1.646
_exptl_crystal_density_method 'not measured'
_exptl_crystal_description plate
_exptl_crystal_F_000 2668.4
_exptl_crystal_size_max 0.31
_exptl_crystal_size_mid 0.18
_exptl_crystal_size_min 0.06
_refine_diff_density_max 2.161
_refine_diff_density_min -1.418
_refine_diff_density_rms 0.082
_refine_ls_extinction_method none
_refine_ls_goodness_of_fit_ref 1.032
_refine_ls_hydrogen_treatment constr
_refine_ls_matrix_type full
_refine_ls_number_parameters 750
_refine_ls_number_reflns 12461
_refine_ls_number_restraints 6
_refine_ls_restrained_S_all 1.033
_refine_ls_R_factor_all 0.0471
_refine_ls_R_factor_gt 0.0343
_refine_ls_shift/su_max 0.001
_refine_ls_shift/su_mean 0.000
_refine_ls_structure_factor_coef Fsqd
_refine_ls_weighting_details 'calc w=1/[\s^2^(Fo^2^)+(0.0360P)^2^+8.0261P] where P=(Fo^2^+2Fc^2^)/3'
_refine_ls_weighting_scheme calc
_refine_ls_wR_factor_gt 0.0797
_refine_ls_wR_factor_ref 0.0851
_reflns_number_gt 10198
_reflns_number_total 12461
_reflns_threshold_expression >2sigma(I)
_cod_data_source_file om400383s_si_002.cif
_cod_data_source_block jc02811c
_cod_depositor_comments
;
The following automatic conversions were performed:

data item '_symmetry_cell_setting' value 'Monoclinic' was changed to
'monoclinic' in accordance with the
/home/saulius/struct/COD-crude-data/automatic-downloads/DataCite-retrospective/ACS/depositions/lib/dictionaries/cif_core.dic
dictionary named 'cif_core.dic' version 2.4.2 last updated on
2011-04-26.

Automatic conversion script
Id: cif_fix_values 6909 2019-04-08 15:41:33Z antanas 
;
_cod_original_sg_symbol_H-M 'P2(1)/c  '
_cod_database_code 4089537

loop_
_symmetry_equiv_pos_as_xyz
'x, y, z'
'-x, y+1/2, -z+1/2'
'-x, -y, -z'
'x, -y-1/2, z-1/2'

loop_
_atom_site_label
_atom_site_type_symbol
_atom_site_fract_x
_atom_site_fract_y
_atom_site_fract_z
_atom_site_U_iso_or_equiv
_atom_site_adp_type
_atom_site_occupancy
_atom_site_symmetry_multiplicity
_atom_site_calc_flag
_atom_site_refinement_flags
_atom_site_disorder_assembly
_atom_site_disorder_group
Ir1 Ir 0.242319(8) 0.301775(7) 0.319385(8) 0.03488(5) Uani 1 1 d . . .
N1 N 0.32700(18) 0.21680(17) 0.33625(19) 0.0409(7) Uani 1 1 d . A .
O1 O 0.41675(15) 0.30218(15) 0.31066(17) 0.0454(6) Uani 1 1 d . . .
O2 O 0.23679(18) 0.13137(17) 0.3612(2) 0.0695(10) Uani 1 1 d . . .
P1 P 0.34949(5) 0.37106(5) 0.30802(5) 0.0367(2) Uani 1 1 d . A .
P2 P 0.16888(6) 0.20010(5) 0.34107(7) 0.0458(2) Uani 1 1 d . A .
P3A P 0.14560(8) 0.39278(7) 0.28745(9) 0.0525(3) Uani 0.862(2) 1 d P A 1
P3B P 0.1037(5) 0.4303(5) 0.2736(5) 0.0525(3) Uani 0.138(2) 1 d PD A 2
C50B C 0.187(2) 0.381(2) 0.343(3) 0.0823(19) Uani 0.138(2) 1 d P A 2
H50A H 0.2253 0.4207 0.3623 0.099 Uiso 0.138(2) 1 calc PR A 2
H50B H 0.1657 0.3639 0.3869 0.099 Uiso 0.138(2) 1 calc PR A 2
C1 C 0.4006(2) 0.2305(2) 0.3289(2) 0.0421(8) Uani 1 1 d . A .
C2 C 0.4584(3) 0.1758(3) 0.3395(3) 0.0546(11) Uani 1 1 d . . .
H2 H 0.5091 0.1875 0.3334 0.065 Uiso 1 1 calc R A .
C3 C 0.4393(3) 0.1039(3) 0.3594(3) 0.0676(14) Uani 1 1 d . A .
H3 H 0.4777 0.0654 0.3680 0.081 Uiso 1 1 calc R . .
C4 C 0.3650(3) 0.0872(3) 0.3669(3) 0.0696(14) Uani 1 1 d . . .
H4 H 0.3515 0.0376 0.3798 0.084 Uiso 1 1 calc R A .
C5 C 0.3109(3) 0.1451(2) 0.3548(3) 0.0545(11) Uani 1 1 d . A .
C6 C 0.4027(3) 0.4275(2) 0.3929(2) 0.0509(10) Uani 1 1 d . . .
C7A C 0.4158(14) 0.3775(10) 0.4630(8) 0.071(5) Uani 0.44(2) 1 d P A 1
H7A1 H 0.4366 0.4078 0.5088 0.107 Uiso 0.44(2) 1 calc PR A 1
H7A2 H 0.4527 0.3375 0.4578 0.107 Uiso 0.44(2) 1 calc PR A 1
H7A3 H 0.3667 0.3546 0.4678 0.107 Uiso 0.44(2) 1 calc PR A 1
C8A C 0.3492(14) 0.4959(12) 0.4099(13) 0.091(7) Uani 0.44(2) 1 d P A 1
H8A1 H 0.3739 0.5208 0.4581 0.136 Uiso 0.44(2) 1 calc PR A 1
H8A2 H 0.2986 0.4761 0.4143 0.136 Uiso 0.44(2) 1 calc PR A 1
H8A3 H 0.3424 0.5326 0.3677 0.136 Uiso 0.44(2) 1 calc PR A 1
C9A C 0.4837(11) 0.4584(16) 0.3869(9) 0.087(7) Uani 0.44(2) 1 d P A 1
H9A1 H 0.4772 0.5031 0.3536 0.130 Uiso 0.44(2) 1 calc PR A 1
H9A2 H 0.5118 0.4192 0.3650 0.130 Uiso 0.44(2) 1 calc PR A 1
H9A3 H 0.5130 0.4722 0.4382 0.130 Uiso 0.44(2) 1 calc PR A 1
C7B C 0.4903(7) 0.4106(11) 0.4093(9) 0.084(5) Uani 0.56(2) 1 d P A 2
H7B1 H 0.5112 0.4254 0.3648 0.126 Uiso 0.56(2) 1 calc PR A 2
H7B2 H 0.4988 0.3564 0.4191 0.126 Uiso 0.56(2) 1 calc PR A 2
H7B3 H 0.5164 0.4394 0.4545 0.126 Uiso 0.56(2) 1 calc PR A 2
C8B C 0.3865(8) 0.5104(6) 0.3828(8) 0.064(3) Uani 0.56(2) 1 d P A 2
H8B1 H 0.3306 0.5186 0.3679 0.096 Uiso 0.56(2) 1 calc PR A 2
H8B2 H 0.4112 0.5302 0.3425 0.096 Uiso 0.56(2) 1 calc PR A 2
H8B3 H 0.4073 0.5368 0.4312 0.096 Uiso 0.56(2) 1 calc PR A 2
C9B C 0.3698(11) 0.3969(8) 0.4612(6) 0.075(4) Uani 0.56(2) 1 d P A 2
H9B1 H 0.3953 0.4226 0.5086 0.112 Uiso 0.56(2) 1 calc PR A 2
H9B2 H 0.3795 0.3423 0.4666 0.112 Uiso 0.56(2) 1 calc PR A 2
H9B3 H 0.3140 0.4063 0.4514 0.112 Uiso 0.56(2) 1 calc PR A 2
C10 C 0.3584(2) 0.4128(2) 0.2140(2) 0.0454(9) Uani 1 1 d . . .
C11 C 0.4429(3) 0.4305(3) 0.2091(3) 0.0595(11) Uani 1 1 d . A .
H11A H 0.4449 0.4424 0.1559 0.089 Uiso 1 1 calc R . .
H11B H 0.4755 0.3864 0.2264 0.089 Uiso 1 1 calc R . .
H11C H 0.4617 0.4740 0.2421 0.089 Uiso 1 1 calc R . .
C12 C 0.3266(3) 0.3516(3) 0.1536(3) 0.0741(16) Uani 1 1 d . A .
H12A H 0.3306 0.3694 0.1025 0.111 Uiso 1 1 calc R . .
H12B H 0.2722 0.3415 0.1541 0.111 Uiso 1 1 calc R . .
H12C H 0.3567 0.3050 0.1659 0.111 Uiso 1 1 calc R . .
C13 C 0.3101(3) 0.4860(3) 0.1952(3) 0.0795(17) Uani 1 1 d . A .
H13A H 0.3141 0.5046 0.1444 0.119 Uiso 1 1 calc R . .
H13B H 0.3298 0.5246 0.2340 0.119 Uiso 1 1 calc R . .
H13C H 0.2558 0.4752 0.1954 0.119 Uiso 1 1 calc R . .
C14 C 0.1326(3) 0.1894(3) 0.4317(3) 0.0649(13) Uani 1 1 d . . .
C15 C 0.1437(5) 0.1083(4) 0.4648(4) 0.116(3) Uani 1 1 d . A .
H15A H 0.1259 0.1061 0.5132 0.175 Uiso 1 1 calc R . .
H15B H 0.1985 0.0946 0.4743 0.175 Uiso 1 1 calc R . .
H15C H 0.1136 0.0727 0.4279 0.175 Uiso 1 1 calc R . .
C16 C 0.1829(4) 0.2441(4) 0.4907(3) 0.0936(19) Uani 1 1 d . A .
H16A H 0.1668 0.2408 0.5400 0.140 Uiso 1 1 calc R . .
H16B H 0.1760 0.2961 0.4713 0.140 Uiso 1 1 calc R . .
H16C H 0.2374 0.2298 0.4980 0.140 Uiso 1 1 calc R . .
C17 C 0.0474(4) 0.2127(5) 0.4216(5) 0.122(3) Uani 1 1 d . A .
H17A H 0.0147 0.1764 0.3878 0.183 Uiso 1 1 calc R . .
H17B H 0.0400 0.2633 0.3987 0.183 Uiso 1 1 calc R . .
H17C H 0.0333 0.2132 0.4719 0.183 Uiso 1 1 calc R . .
C18 C 0.1046(3) 0.1530(3) 0.2558(3) 0.0658(13) Uani 1 1 d . . .
C19 C 0.0776(4) 0.0726(3) 0.2728(5) 0.128(3) Uani 1 1 d . A .
H19A H 0.0452 0.0513 0.2259 0.192 Uiso 1 1 calc R . .
H19B H 0.0477 0.0754 0.3131 0.192 Uiso 1 1 calc R . .
H19C H 0.1228 0.0401 0.2901 0.192 Uiso 1 1 calc R . .
C20 C 0.0316(4) 0.2004(3) 0.2245(4) 0.0833(18) Uani 1 1 d . A .
H20A H 0.0464 0.2485 0.2043 0.125 Uiso 1 1 calc R . .
H20B H 0.0045 0.2104 0.2660 0.125 Uiso 1 1 calc R . .
H20C H -0.0026 0.1724 0.1832 0.125 Uiso 1 1 calc R . .
C21 C 0.1523(4) 0.1481(5) 0.1945(4) 0.119(3) Uani 1 1 d . A .
H21A H 0.1193 0.1313 0.1459 0.179 Uiso 1 1 calc R . .
H21B H 0.1945 0.1118 0.2106 0.179 Uiso 1 1 calc R . .
H21C H 0.1738 0.1980 0.1873 0.179 Uiso 1 1 calc R . .
C22A C 0.0579(4) 0.3852(4) 0.3232(4) 0.0823(19) Uani 0.862(2) 1 d PD A 1
H22A H 0.0709 0.3840 0.3795 0.123 Uiso 0.862(2) 1 calc PR A 1
H22B H 0.0307 0.3385 0.3038 0.123 Uiso 0.862(2) 1 calc PR A 1
H22C H 0.0246 0.4288 0.3057 0.123 Uiso 0.862(2) 1 calc PR A 1
C23A C 0.1055(3) 0.4026(3) 0.1835(3) 0.0643(15) Uani 0.862(2) 1 d PD A 1
H23A H 0.0950 0.3523 0.1604 0.096 Uiso 0.862(2) 1 calc PR A 1
H23B H 0.1429 0.4291 0.1595 0.096 Uiso 0.862(2) 1 calc PR A 1
H23C H 0.0573 0.4317 0.1754 0.096 Uiso 0.862(2) 1 calc PR A 1
C24A C 0.1675(4) 0.4895(3) 0.3174(4) 0.0806(19) Uani 0.862(2) 1 d PD A 1
H24A H 0.1236 0.5220 0.2950 0.121 Uiso 0.862(2) 1 calc PR A 1
H24B H 0.2136 0.5063 0.2999 0.121 Uiso 0.862(2) 1 calc PR A 1
H24C H 0.1772 0.4926 0.3736 0.121 Uiso 0.862(2) 1 calc PR A 1
C22B C 0.0049(16) 0.407(2) 0.283(2) 0.0823(19) Uani 0.138(2) 1 d PD A 2
H22D H -0.0083 0.4377 0.3245 0.123 Uiso 0.138(2) 1 calc PR A 2
H22E H 0.0018 0.3534 0.2953 0.123 Uiso 0.138(2) 1 calc PR A 2
H22F H -0.0315 0.4184 0.2346 0.123 Uiso 0.138(2) 1 calc PR A 2
C23B C 0.0816(18) 0.4588(18) 0.1714(12) 0.0643(15) Uani 0.138(2) 1 d PD A 2
H23D H 0.0400 0.4965 0.1627 0.096 Uiso 0.138(2) 1 calc PR A 2
H23E H 0.0651 0.4144 0.1391 0.096 Uiso 0.138(2) 1 calc PR A 2
H23F H 0.1279 0.4807 0.1581 0.096 Uiso 0.138(2) 1 calc PR A 2
C24B C 0.105(2) 0.5152(16) 0.3237(19) 0.0806(19) Uani 0.138(2) 1 d PD A 2
H24D H 0.0698 0.5116 0.3591 0.121 Uiso 0.138(2) 1 calc PR A 2
H24E H 0.0886 0.5566 0.2873 0.121 Uiso 0.138(2) 1 calc PR A 2
H24F H 0.1577 0.5251 0.3530 0.121 Uiso 0.138(2) 1 calc PR A 2
B1 B 0.2622(2) 0.7908(2) 0.2460(2) 0.0358(8) Uani 1 1 d . . .
C25 C 0.2078(2) 0.7765(2) 0.3101(2) 0.0352(7) Uani 1 1 d . . .
C26 C 0.1584(2) 0.8275(2) 0.3346(2) 0.0401(8) Uani 1 1 d . . .
C27 C 0.1202(2) 0.8126(2) 0.3936(2) 0.0436(9) Uani 1 1 d . . .
C28 C 0.1323(2) 0.7448(3) 0.4325(2) 0.0465(9) Uani 1 1 d . . .
C29 C 0.1822(2) 0.6922(2) 0.4122(2) 0.0437(9) Uani 1 1 d . . .
C30 C 0.2176(2) 0.7091(2) 0.3522(2) 0.0379(8) Uani 1 1 d . . .
C31 C 0.3513(2) 0.7915(2) 0.3022(2) 0.0368(8) Uani 1 1 d . . .
C32 C 0.4078(2) 0.7352(2) 0.3091(2) 0.0398(8) Uani 1 1 d . . .
C33 C 0.4781(2) 0.7364(3) 0.3636(2) 0.0493(10) Uani 1 1 d . . .
C34 C 0.4945(2) 0.7963(3) 0.4151(2) 0.0502(10) Uani 1 1 d . . .
C35 C 0.4409(3) 0.8538(2) 0.4103(2) 0.0488(10) Uani 1 1 d . . .
C36 C 0.3714(2) 0.8491(2) 0.3561(2) 0.0420(8) Uani 1 1 d . . .
C37 C 0.2498(2) 0.7242(2) 0.1781(2) 0.0359(7) Uani 1 1 d . . .
C38 C 0.2987(2) 0.7244(2) 0.1260(2) 0.0405(8) Uani 1 1 d . . .
C39 C 0.2926(3) 0.6744(2) 0.0653(2) 0.0475(10) Uani 1 1 d . . .
C40 C 0.2345(3) 0.6205(2) 0.0522(2) 0.0500(10) Uani 1 1 d . . .
C41 C 0.1831(2) 0.6189(2) 0.1001(2) 0.0459(9) Uani 1 1 d . . .
C42 C 0.1916(2) 0.6700(2) 0.1607(2) 0.0397(8) Uani 1 1 d . . .
C43 C 0.2393(2) 0.8690(2) 0.1935(2) 0.0405(8) Uani 1 1 d . . .
C44 C 0.2906(3) 0.9252(2) 0.1805(2) 0.0489(10) Uani 1 1 d . . .
C45 C 0.2679(3) 0.9843(2) 0.1278(3) 0.0616(13) Uani 1 1 d . . .
C46 C 0.1932(3) 0.9887(3) 0.0863(3) 0.0626(14) Uani 1 1 d . . .
C47 C 0.1398(3) 0.9353(3) 0.0963(2) 0.0570(12) Uani 1 1 d . . .
C48 C 0.1638(2) 0.8766(2) 0.1490(2) 0.0447(9) Uani 1 1 d . . .
F1 F 0.14408(14) 0.89673(13) 0.30147(13) 0.0530(6) Uani 1 1 d . . .
F2 F 0.07181(14) 0.86466(16) 0.41321(14) 0.0620(7) Uani 1 1 d . . .
F3 F 0.09617(16) 0.72984(17) 0.49021(15) 0.0662(7) Uani 1 1 d . . .
F4 F 0.19569(17) 0.62576(14) 0.45044(15) 0.0636(7) Uani 1 1 d . . .
F5 F 0.26587(13) 0.65457(12) 0.33549(13) 0.0453(5) Uani 1 1 d . . .
F6 F 0.39689(12) 0.67293(12) 0.26272(13) 0.0451(5) Uani 1 1 d . . .
F7 F 0.53042(15) 0.67992(17) 0.36570(16) 0.0671(7) Uani 1 1 d . . .
F8 F 0.56255(16) 0.79909(17) 0.46761(16) 0.0703(8) Uani 1 1 d . . .
F9 F 0.45635(16) 0.91357(15) 0.45933(15) 0.0642(7) Uani 1 1 d . . .
F10 F 0.31953(14) 0.90663(12) 0.35695(14) 0.0501(5) Uani 1 1 d . . .
F11 F 0.35733(13) 0.77595(14) 0.13506(13) 0.0505(6) Uani 1 1 d . . .
F12 F 0.34365(17) 0.67838(17) 0.01867(15) 0.0709(8) Uani 1 1 d . . .
F13 F 0.22943(18) 0.57006(16) -0.00559(15) 0.0701(8) Uani 1 1 d . . .
F14 F 0.12533(16) 0.56657(14) 0.08833(15) 0.0632(7) Uani 1 1 d . . .
F15 F 0.13733(13) 0.66285(14) 0.20424(13) 0.0501(5) Uani 1 1 d . . .
F16 F 0.36622(15) 0.92535(14) 0.21694(16) 0.0614(7) Uani 1 1 d . . .
F17 F 0.3210(2) 1.03723(16) 0.1187(2) 0.0886(10) Uani 1 1 d . . .
F18 F 0.1708(2) 1.04515(17) 0.03426(17) 0.0884(10) Uani 1 1 d . . .
F19 F 0.06540(17) 0.93812(18) 0.05528(16) 0.0765(9) Uani 1 1 d . . .
F20 F 0.10914(13) 0.82448(14) 0.15548(13) 0.0505(5) Uani 1 1 d . . .

loop_
_atom_site_aniso_label
_atom_site_aniso_U_11
_atom_site_aniso_U_22
_atom_site_aniso_U_33
_atom_site_aniso_U_23
_atom_site_aniso_U_13
_atom_site_aniso_U_12
Ir1 0.03722(8) 0.02989(7) 0.03971(8) -0.00172(6) 0.01309(6) 0.00324(5)
N1 0.0416(17) 0.0331(15) 0.0484(19) -0.0032(13) 0.0108(14) 0.0038(12)
O1 0.0361(14) 0.0479(15) 0.0537(17) 0.0016(13) 0.0128(12) 0.0060(11)
O2 0.0519(19) 0.0417(16) 0.117(3) 0.0168(18) 0.0217(19) 0.0053(13)
P1 0.0372(5) 0.0380(5) 0.0337(5) -0.0009(4) 0.0050(4) -0.0006(4)
P2 0.0418(5) 0.0347(5) 0.0607(7) 0.0073(5) 0.0109(5) 0.0028(4)
P3A 0.0480(8) 0.0421(7) 0.0691(9) 0.0010(6) 0.0162(7) 0.0047(5)
P3B 0.0480(8) 0.0421(7) 0.0691(9) 0.0010(6) 0.0162(7) 0.0047(5)
C50B 0.069(4) 0.081(4) 0.102(5) 0.021(4) 0.030(4) 0.009(3)
C1 0.043(2) 0.045(2) 0.038(2) -0.0036(16) 0.0074(16) 0.0064(16)
C2 0.044(2) 0.062(3) 0.060(3) 0.000(2) 0.017(2) 0.0171(19)
C3 0.063(3) 0.050(3) 0.087(4) -0.003(2) 0.012(3) 0.029(2)
C4 0.061(3) 0.036(2) 0.110(4) 0.001(2) 0.015(3) 0.010(2)
C5 0.048(2) 0.038(2) 0.075(3) -0.002(2) 0.007(2) 0.0051(17)
C6 0.054(2) 0.051(2) 0.042(2) -0.0055(18) -0.0041(19) 0.0009(18)
C7A 0.086(13) 0.078(10) 0.037(6) 0.001(6) -0.013(7) -0.015(8)
C8A 0.099(14) 0.082(11) 0.077(12) -0.040(10) -0.012(10) 0.012(10)
C9A 0.077(11) 0.120(17) 0.055(9) -0.015(9) -0.005(7) -0.054(12)
C7B 0.064(7) 0.097(10) 0.074(9) -0.023(8) -0.023(6) 0.012(7)
C8B 0.068(8) 0.046(5) 0.070(7) -0.015(5) -0.003(5) -0.005(4)
C9B 0.101(11) 0.083(8) 0.033(5) -0.013(5) -0.002(6) 0.001(7)
C10 0.037(2) 0.060(2) 0.038(2) 0.0083(18) 0.0071(16) -0.0004(17)
C11 0.054(3) 0.070(3) 0.059(3) 0.006(2) 0.021(2) -0.006(2)
C12 0.074(3) 0.110(4) 0.038(2) -0.005(3) 0.012(2) -0.031(3)
C13 0.068(3) 0.093(4) 0.079(4) 0.043(3) 0.020(3) 0.026(3)
C14 0.058(3) 0.074(3) 0.065(3) 0.033(3) 0.017(2) 0.003(2)
C15 0.134(6) 0.102(5) 0.114(6) 0.062(5) 0.028(5) 0.001(4)
C16 0.124(6) 0.102(5) 0.059(3) 0.012(3) 0.029(4) 0.011(4)
C17 0.081(5) 0.189(8) 0.110(6) 0.054(5) 0.052(4) 0.042(5)
C18 0.069(3) 0.041(2) 0.082(4) -0.005(2) 0.002(3) -0.010(2)
C19 0.131(6) 0.044(3) 0.171(8) 0.013(4) -0.052(5) -0.027(3)
C20 0.087(4) 0.067(3) 0.081(4) 0.011(3) -0.014(3) -0.005(3)
C21 0.123(6) 0.131(6) 0.100(5) -0.071(5) 0.017(5) -0.007(5)
C22A 0.069(4) 0.081(4) 0.102(5) 0.021(4) 0.030(4) 0.009(3)
C23A 0.050(3) 0.055(3) 0.079(4) 0.017(3) -0.005(3) 0.001(2)
C24A 0.075(4) 0.058(4) 0.110(5) -0.024(3) 0.023(4) -0.002(3)
C22B 0.069(4) 0.081(4) 0.102(5) 0.021(4) 0.030(4) 0.009(3)
C23B 0.050(3) 0.055(3) 0.079(4) 0.017(3) -0.005(3) 0.001(2)
C24B 0.075(4) 0.058(4) 0.110(5) -0.024(3) 0.023(4) -0.002(3)
B1 0.041(2) 0.036(2) 0.034(2) 0.0044(16) 0.0160(17) 0.0048(16)
C25 0.0334(18) 0.0406(18) 0.0331(18) 0.0023(14) 0.0103(14) 0.0009(14)
C26 0.040(2) 0.045(2) 0.036(2) 0.0001(16) 0.0091(16) 0.0068(15)
C27 0.0356(19) 0.060(2) 0.037(2) -0.0138(17) 0.0110(16) 0.0053(16)
C28 0.046(2) 0.067(3) 0.0299(19) -0.0065(18) 0.0170(17) -0.0102(19)
C29 0.053(2) 0.047(2) 0.0340(19) 0.0008(16) 0.0155(17) -0.0089(17)
C30 0.041(2) 0.042(2) 0.0331(18) 0.0003(15) 0.0131(15) -0.0011(15)
C31 0.0386(19) 0.0395(19) 0.0354(19) 0.0045(15) 0.0150(15) -0.0006(14)
C32 0.043(2) 0.042(2) 0.037(2) 0.0054(16) 0.0140(16) 0.0017(15)
C33 0.042(2) 0.061(3) 0.045(2) 0.013(2) 0.0113(18) 0.0066(18)
C34 0.043(2) 0.066(3) 0.040(2) 0.0095(19) 0.0057(17) -0.0090(19)
C35 0.058(3) 0.050(2) 0.041(2) -0.0017(18) 0.0169(19) -0.0177(19)
C36 0.050(2) 0.040(2) 0.040(2) 0.0006(16) 0.0192(18) -0.0052(16)
C37 0.0386(19) 0.0388(18) 0.0316(18) 0.0072(15) 0.0104(15) 0.0117(14)
C38 0.042(2) 0.046(2) 0.036(2) 0.0076(16) 0.0131(16) 0.0105(16)
C39 0.058(3) 0.057(2) 0.031(2) 0.0046(17) 0.0174(18) 0.019(2)
C40 0.070(3) 0.046(2) 0.032(2) 0.0013(16) 0.0057(19) 0.016(2)
C41 0.054(2) 0.043(2) 0.037(2) 0.0056(16) 0.0016(18) 0.0069(17)
C42 0.040(2) 0.043(2) 0.0351(19) 0.0048(15) 0.0070(16) 0.0063(16)
C43 0.052(2) 0.0393(19) 0.0349(19) 0.0036(15) 0.0193(17) 0.0097(16)
C44 0.064(3) 0.043(2) 0.046(2) 0.0087(17) 0.026(2) 0.0071(18)
C45 0.093(4) 0.046(2) 0.056(3) 0.015(2) 0.038(3) 0.006(2)
C46 0.104(4) 0.048(3) 0.044(2) 0.0172(19) 0.034(3) 0.030(2)
C47 0.074(3) 0.061(3) 0.037(2) 0.0090(19) 0.016(2) 0.032(2)
C48 0.058(3) 0.043(2) 0.037(2) 0.0022(16) 0.0186(18) 0.0152(18)
F1 0.0669(16) 0.0478(13) 0.0480(13) 0.0034(11) 0.0204(12) 0.0221(11)
F2 0.0533(15) 0.0857(19) 0.0514(15) -0.0121(13) 0.0214(12) 0.0198(13)
F3 0.0723(18) 0.0902(19) 0.0474(15) -0.0035(14) 0.0381(13) -0.0115(15)
F4 0.094(2) 0.0538(15) 0.0510(15) 0.0145(12) 0.0335(14) -0.0033(13)
F5 0.0544(13) 0.0387(12) 0.0476(13) 0.0095(9) 0.0218(10) 0.0090(9)
F6 0.0461(13) 0.0450(12) 0.0444(13) -0.0002(10) 0.0100(10) 0.0103(9)
F7 0.0531(16) 0.0818(19) 0.0622(17) 0.0078(14) 0.0032(13) 0.0233(13)
F8 0.0552(16) 0.098(2) 0.0510(15) 0.0046(14) -0.0044(12) -0.0104(14)
F9 0.0776(18) 0.0618(16) 0.0522(15) -0.0117(12) 0.0118(13) -0.0244(13)
F10 0.0609(15) 0.0393(12) 0.0536(14) -0.0052(10) 0.0200(11) -0.0016(10)
F11 0.0495(13) 0.0610(14) 0.0476(13) 0.0035(11) 0.0254(11) 0.0002(11)
F12 0.0811(19) 0.093(2) 0.0492(15) -0.0073(14) 0.0372(14) 0.0130(15)
F13 0.101(2) 0.0656(17) 0.0412(14) -0.0152(12) 0.0101(14) 0.0155(15)
F14 0.0767(18) 0.0546(15) 0.0524(15) -0.0046(12) 0.0011(13) -0.0129(13)
F15 0.0479(13) 0.0587(14) 0.0463(13) -0.0032(11) 0.0159(11) -0.0087(11)
F16 0.0602(16) 0.0592(15) 0.0703(17) 0.0166(13) 0.0263(14) -0.0093(12)
F17 0.123(3) 0.0586(17) 0.098(2) 0.0315(16) 0.055(2) -0.0060(17)
F18 0.139(3) 0.0670(19) 0.0673(19) 0.0362(15) 0.0392(19) 0.0382(19)
F19 0.082(2) 0.092(2) 0.0524(16) 0.0187(15) 0.0073(14) 0.0402(16)
F20 0.0476(13) 0.0587(14) 0.0443(13) 0.0046(11) 0.0078(10) 0.0099(11)

loop_
_atom_type_symbol
_atom_type_description
_atom_type_scat_dispersion_real
_atom_type_scat_dispersion_imag
_atom_type_scat_source
C C 0.0033 0.0016 'International Tables Vol C Tables 4.2.6.8 and 6.1.1.4'
H H 0.0000 0.0000 'International Tables Vol C Tables 4.2.6.8 and 6.1.1.4'
B B 0.0013 0.0007 'International Tables Vol C Tables 4.2.6.8 and 6.1.1.4'
N N 0.0061 0.0033 'International Tables Vol C Tables 4.2.6.8 and 6.1.1.4'
O O 0.0106 0.0060 'International Tables Vol C Tables 4.2.6.8 and 6.1.1.4'
F F 0.0171 0.0103 'International Tables Vol C Tables 4.2.6.8 and 6.1.1.4'
P P 0.1023 0.0942 'International Tables Vol C Tables 4.2.6.8 and 6.1.1.4'
Ir Ir -1.4442 7.9887 'International Tables Vol C Tables 4.2.6.8 and 6.1.1.4'

loop_
_geom_angle_atom_site_label_1
_geom_angle_atom_site_label_2
_geom_angle_atom_site_label_3
_geom_angle
C50B Ir1 N1 158.1(16)
C50B Ir1 P2 102.2(14)
N1 Ir1 P2 80.18(9)
C50B Ir1 P1 96.2(14)
N1 Ir1 P1 79.39(9)
P2 Ir1 P1 159.50(4)
C50B Ir1 P3A 27.7(16)
N1 Ir1 P3A 174.16(10)
P2 Ir1 P3A 99.65(4)
P1 Ir1 P3A 100.85(4)
C5 N1 C1 116.5(3)
C5 N1 Ir1 121.5(3)
C1 N1 Ir1 122.0(3)
C1 O1 P1 119.6(2)
C5 O2 P2 120.5(3)
O1 P1 C10 96.56(16)
O1 P1 C6 97.49(17)
C10 P1 C6 112.7(2)
O1 P1 Ir1 101.73(10)
C10 P1 Ir1 121.22(13)
C6 P1 Ir1 119.34(15)
O2 P2 C14 96.0(2)
O2 P2 C18 97.6(2)
C14 P2 C18 113.0(2)
O2 P2 Ir1 101.21(11)
C14 P2 Ir1 122.37(18)
C18 P2 Ir1 118.37(17)
C22A P3A C24A 96.5(3)
C22A P3A C23A 100.8(3)
C24A P3A C23A 102.7(3)
C22A P3A Ir1 120.4(2)
C24A P3A Ir1 118.7(2)
C23A P3A Ir1 114.51(19)
C24B P3B C22B 93.0(14)
C24B P3B C23B 104.2(13)
C22B P3B C23B 98.4(12)
C24B P3B C50B 98(2)
C22B P3B C50B 117.2(18)
C23B P3B C50B 136.6(17)
Ir1 C50B P3B 126(3)
Ir1 C50B H50A 105.8
P3B C50B H50A 105.8
Ir1 C50B H50B 105.8
P3B C50B H50B 105.8
H50A C50B H50B 106.2
O1 C1 N1 116.5(3)
O1 C1 C2 119.7(4)
N1 C1 C2 123.8(4)
C3 C2 C1 117.4(4)
C3 C2 H2 121.3
C1 C2 H2 121.3
C2 C3 C4 120.8(4)
C2 C3 H3 119.6
C4 C3 H3 119.6
C3 C4 C5 117.9(4)
C3 C4 H4 121.1
C5 C4 H4 121.1
N1 C5 O2 116.3(3)
N1 C5 C4 123.6(4)
O2 C5 C4 120.1(4)
C8B C6 C7A 131.8(8)
C8B C6 C7B 111.7(7)
C7A C6 C7B 76.1(8)
C8B C6 C9B 110.0(7)
C7B C6 C9B 108.3(7)
C8B C6 C9A 78.7(10)
C7A C6 C9A 106.4(9)
C9B C6 C9A 132.9(8)
C7A C6 C8A 106.1(10)
C7B C6 C8A 136.0(8)
C9B C6 C8A 77.2(9)
C9A C6 C8A 109.8(10)
C8B C6 P1 111.8(5)
C7A C6 P1 108.4(6)
C7B C6 P1 111.0(5)
C9B C6 P1 103.7(5)
C9A C6 P1 116.0(7)
C8A C6 P1 109.7(6)
C6 C7A H7A1 109.5
C6 C7A H7A2 109.5
C6 C7A H7A3 109.5
C6 C8A H8A1 109.5
C6 C8A H8A2 109.5
C6 C8A H8A3 109.5
C6 C9A H9A1 109.5
C6 C9A H9A2 109.5
C6 C9A H9A3 109.5
C6 C7B H7B1 109.5
C6 C7B H7B2 109.5
H7B1 C7B H7B2 109.5
C6 C7B H7B3 109.5
H7B1 C7B H7B3 109.5
H7B2 C7B H7B3 109.5
C6 C8B H8B1 109.5
C6 C8B H8B2 109.5
H8B1 C8B H8B2 109.5
C6 C8B H8B3 109.5
H8B1 C8B H8B3 109.5
H8B2 C8B H8B3 109.5
C6 C9B H9B1 109.5
C6 C9B H9B2 109.5
H9B1 C9B H9B2 109.5
C6 C9B H9B3 109.5
H9B1 C9B H9B3 109.5
H9B2 C9B H9B3 109.5
C12 C10 C13 109.5(4)
C12 C10 C11 108.4(4)
C13 C10 C11 108.3(4)
C12 C10 P1 105.0(3)
C13 C10 P1 112.0(3)
C11 C10 P1 113.4(3)
C10 C11 H11A 109.5
C10 C11 H11B 109.5
H11A C11 H11B 109.5
C10 C11 H11C 109.5
H11A C11 H11C 109.5
H11B C11 H11C 109.5
C10 C12 H12A 109.5
C10 C12 H12B 109.5
H12A C12 H12B 109.5
C10 C12 H12C 109.5
H12A C12 H12C 109.5
H12B C12 H12C 109.5
C10 C13 H13A 109.5
C10 C13 H13B 109.5
H13A C13 H13B 109.5
C10 C13 H13C 109.5
H13A C13 H13C 109.5
H13B C13 H13C 109.5
C17 C14 C15 109.5(5)
C17 C14 C16 108.5(6)
C15 C14 C16 108.1(5)
C17 C14 P2 112.5(4)
C15 C14 P2 112.6(4)
C16 C14 P2 105.5(3)
C14 C15 H15A 109.5
C14 C15 H15B 109.5
H15A C15 H15B 109.5
C14 C15 H15C 109.5
H15A C15 H15C 109.5
H15B C15 H15C 109.5
C14 C16 H16A 109.5
C14 C16 H16B 109.5
H16A C16 H16B 109.5
C14 C16 H16C 109.5
H16A C16 H16C 109.5
H16B C16 H16C 109.5
C14 C17 H17A 109.5
C14 C17 H17B 109.5
H17A C17 H17B 109.5
C14 C17 H17C 109.5
H17A C17 H17C 109.5
H17B C17 H17C 109.5
C21 C18 C20 108.9(5)
C21 C18 C19 109.3(6)
C20 C18 C19 107.4(5)
C21 C18 P2 105.8(4)
C20 C18 P2 111.5(4)
C19 C18 P2 113.9(4)
C18 C19 H19A 109.5
C18 C19 H19B 109.5
H19A C19 H19B 109.5
C18 C19 H19C 109.5
H19A C19 H19C 109.5
H19B C19 H19C 109.5
C18 C20 H20A 109.5
C18 C20 H20B 109.5
H20A C20 H20B 109.5
C18 C20 H20C 109.5
H20A C20 H20C 109.5
H20B C20 H20C 109.5
C18 C21 H21A 109.5
C18 C21 H21B 109.5
H21A C21 H21B 109.5
C18 C21 H21C 109.5
H21A C21 H21C 109.5
H21B C21 H21C 109.5
P3B C22B H22D 109.5
P3B C22B H22E 109.5
H22D C22B H22E 109.5
P3B C22B H22F 109.5
H22D C22B H22F 109.5
H22E C22B H22F 109.5
P3B C23B H23D 109.5
P3B C23B H23E 109.5
H23D C23B H23E 109.5
P3B C23B H23F 109.5
H23D C23B H23F 109.5
H23E C23B H23F 109.5
P3B C24B H24D 109.5
P3B C24B H24E 109.5
H24D C24B H24E 109.5
P3B C24B H24F 109.5
H24D C24B H24F 109.5
H24E C24B H24F 109.5
C25 B1 C43 113.9(3)
C25 B1 C37 112.7(3)
C43 B1 C37 101.5(3)
C25 B1 C31 101.6(3)
C43 B1 C31 114.4(3)
C37 B1 C31 113.4(3)
C26 C25 C30 113.4(3)
C26 C25 B1 127.8(3)
C30 C25 B1 118.4(3)
F1 C26 C25 121.2(3)
F1 C26 C27 115.0(3)
C25 C26 C27 123.8(4)
F2 C27 C28 120.0(3)
F2 C27 C26 120.3(4)
C28 C27 C26 119.7(3)
F3 C28 C27 120.4(4)
F3 C28 C29 120.1(4)
C27 C28 C29 119.5(3)
F4 C29 C30 121.1(4)
F4 C29 C28 120.4(3)
C30 C29 C28 118.5(4)
F5 C30 C29 115.2(3)
F5 C30 C25 119.7(3)
C29 C30 C25 125.0(3)
C36 C31 C32 112.8(4)
C36 C31 B1 119.0(3)
C32 C31 B1 127.7(3)
F6 C32 C31 121.0(3)
F6 C32 C33 114.8(3)
C31 C32 C33 124.1(4)
F7 C33 C34 119.8(4)
F7 C33 C32 120.4(4)
C34 C33 C32 119.8(4)
F8 C34 C35 120.8(4)
F8 C34 C33 120.7(4)
C35 C34 C33 118.4(4)
F9 C35 C34 119.4(4)
F9 C35 C36 121.2(4)
C34 C35 C36 119.5(4)
F10 C36 C31 118.5(4)
F10 C36 C35 116.2(3)
C31 C36 C35 125.3(4)
C42 C37 C38 112.9(3)
C42 C37 B1 128.4(3)
C38 C37 B1 118.4(3)
F11 C38 C39 116.7(3)
F11 C38 C37 119.2(3)
C39 C38 C37 124.1(4)
F12 C39 C40 120.2(4)
F12 C39 C38 119.7(4)
C40 C39 C38 120.1(4)
F13 C40 C41 121.0(4)
F13 C40 C39 120.5(4)
C41 C40 C39 118.5(4)
F14 C41 C40 119.6(4)
F14 C41 C42 120.9(4)
C40 C41 C42 119.5(4)
F15 C42 C41 114.1(3)
F15 C42 C37 121.1(3)
C41 C42 C37 124.8(4)
C44 C43 C48 114.3(4)
C44 C43 B1 126.3(4)
C48 C43 B1 118.9(3)
F16 C44 C43 122.2(4)
F16 C44 C45 115.4(4)
C43 C44 C45 122.4(4)
F17 C45 C46 120.6(4)
F17 C45 C44 119.0(5)
C46 C45 C44 120.5(4)
F18 C46 C45 120.9(5)
F18 C46 C47 119.0(5)
C45 C46 C47 120.1(4)
F19 C47 C46 121.2(4)
F19 C47 C48 120.3(5)
C46 C47 C48 118.5(4)
F20 C48 C47 116.0(4)
F20 C48 C43 119.7(3)
C47 C48 C43 124.3(4)

loop_
_geom_bond_atom_site_label_1
_geom_bond_atom_site_label_2
_geom_bond_distance
Ir1 C50B 1.80(4)
Ir1 N1 2.097(3)
Ir1 P2 2.2983(10)
Ir1 P1 2.3033(10)
Ir1 P3A 2.3288(13)
N1 C5 1.354(5)
N1 C1 1.359(5)
O1 C1 1.354(5)
O1 P1 1.696(3)
O2 C5 1.364(5)
O2 P2 1.692(3)
P1 C10 1.868(4)
P1 C6 1.886(4)
P2 C14 1.870(5)
P2 C18 1.885(5)
P3A C22A 1.805(6)
P3A C24A 1.807(6)
P3A C23A 1.843(6)
P3B C24B 1.74(2)
P3B C22B 1.84(2)
P3B C23B 1.85(2)
P3B C50B 1.92(5)
C50B H50A 0.9900
C50B H50B 0.9900
C1 C2 1.390(5)
C2 C3 1.380(7)
C2 H2 0.9500
C3 C4 1.382(7)
C3 H3 0.9500
C4 C5 1.387(6)
C4 H4 0.9500
C6 C8B 1.496(11)
C6 C7A 1.506(15)
C6 C7B 1.544(12)
C6 C9B 1.554(13)
C6 C9A 1.560(15)
C6 C8A 1.603(18)
C7A H7A1 0.9800
C7A H7A2 0.9800
C7A H7A3 0.9800
C8A H8A1 0.9800
C8A H8A2 0.9800
C8A H8A3 0.9800
C9A H9A1 0.9800
C9A H9A2 0.9800
C9A H9A3 0.9800
C7B H7B1 0.9800
C7B H7B2 0.9800
C7B H7B3 0.9800
C8B H8B1 0.9800
C8B H8B2 0.9800
C8B H8B3 0.9800
C9B H9B1 0.9800
C9B H9B2 0.9800
C9B H9B3 0.9800
C10 C12 1.543(6)
C10 C13 1.546(6)
C10 C11 1.549(5)
C11 H11A 0.9800
C11 H11B 0.9800
C11 H11C 0.9800
C12 H12A 0.9800
C12 H12B 0.9800
C12 H12C 0.9800
C13 H13A 0.9800
C13 H13B 0.9800
C13 H13C 0.9800
C14 C17 1.536(8)
C14 C15 1.547(7)
C14 C16 1.559(8)
C15 H15A 0.9800
C15 H15B 0.9800
C15 H15C 0.9800
C16 H16A 0.9800
C16 H16B 0.9800
C16 H16C 0.9800
C17 H17A 0.9800
C17 H17B 0.9800
C17 H17C 0.9800
C18 C21 1.520(9)
C18 C20 1.540(7)
C18 C19 1.550(7)
C19 H19A 0.9800
C19 H19B 0.9800
C19 H19C 0.9800
C20 H20A 0.9800
C20 H20B 0.9800
C20 H20C 0.9800
C21 H21A 0.9800
C21 H21B 0.9800
C21 H21C 0.9800
C22A H22A 0.9800
C22A H22B 0.9800
C22A H22C 0.9800
C23A H23A 0.9800
C23A H23B 0.9800
C23A H23C 0.9800
C24A H24A 0.9800
C24A H24B 0.9800
C24A H24C 0.9800
C22B H22D 0.9800
C22B H22E 0.9800
C22B H22F 0.9800
C23B H23D 0.9800
C23B H23E 0.9800
C23B H23F 0.9800
C24B H24D 0.9800
C24B H24E 0.9800
C24B H24F 0.9800
B1 C25 1.663(5)
B1 C43 1.667(5)
B1 C37 1.669(6)
B1 C31 1.677(6)
C25 C26 1.390(5)
C25 C30 1.397(5)
C26 F1 1.359(4)
C26 C27 1.390(5)
C27 F2 1.353(4)
C27 C28 1.378(6)
C28 F3 1.349(4)
C28 C29 1.382(6)
C29 F4 1.352(4)
C29 C30 1.382(5)
C30 F5 1.363(4)
C31 C36 1.392(5)
C31 C32 1.397(5)
C32 F6 1.363(4)
C32 C33 1.405(6)
C33 F7 1.357(5)
C33 C34 1.389(6)
C34 F8 1.358(5)
C34 C35 1.381(6)
C35 F9 1.360(5)
C35 C36 1.394(6)
C36 F10 1.372(4)
C37 C42 1.392(5)
C37 C38 1.397(5)
C38 F11 1.364(5)
C38 C39 1.383(6)
C39 F12 1.355(5)
C39 C40 1.384(6)
C40 F13 1.350(5)
C40 C41 1.374(6)
C41 F14 1.362(5)
C41 C42 1.390(5)
C42 F15 1.364(4)
C43 C44 1.399(6)
C43 C48 1.405(6)
C44 F16 1.356(5)
C44 C45 1.405(6)
C45 F17 1.360(6)
C45 C46 1.372(7)
C46 F18 1.361(5)
C46 C47 1.373(7)
C47 F19 1.364(5)
C47 C48 1.402(5)
C48 F20 1.359(5)

loop_
_geom_torsion_atom_site_label_1
_geom_torsion_atom_site_label_2
_geom_torsion_atom_site_label_3
_geom_torsion_atom_site_label_4
_geom_torsion
C50B Ir1 N1 C5 95(4)
P2 Ir1 N1 C5 -3.0(3)
P1 Ir1 N1 C5 175.3(3)
C50B Ir1 N1 C1 -85(4)
P2 Ir1 N1 C1 176.7(3)
P1 Ir1 N1 C1 -5.0(3)
C1 O1 P1 C10 -133.2(3)
C1 O1 P1 C6 112.8(3)
C1 O1 P1 Ir1 -9.4(3)
C50B Ir1 P1 O1 164.8(16)
N1 Ir1 P1 O1 6.53(14)
P2 Ir1 P1 O1 11.27(17)
P3A Ir1 P1 O1 -167.53(11)
C50B Ir1 P1 C10 -90.0(16)
N1 Ir1 P1 C10 111.73(19)
P2 Ir1 P1 C10 116.47(19)
P3A Ir1 P1 C10 -62.33(17)
C50B Ir1 P1 C6 59.2(16)
N1 Ir1 P1 C6 -99.09(18)
P2 Ir1 P1 C6 -94.35(19)
P3A Ir1 P1 C6 86.85(16)
C5 O2 P2 C14 -130.1(4)
C5 O2 P2 C18 115.7(4)
C5 O2 P2 Ir1 -5.3(4)
C50B Ir1 P2 O2 -154.0(16)
N1 Ir1 P2 O2 3.80(17)
P1 Ir1 P2 O2 -0.9(2)
P3A Ir1 P2 O2 177.88(15)
C50B Ir1 P2 C14 -49.4(16)
N1 Ir1 P2 C14 108.4(2)
P1 Ir1 P2 C14 103.7(2)
P3A Ir1 P2 C14 -77.48(19)
C50B Ir1 P2 C18 100.9(16)
N1 Ir1 P2 C18 -101.3(2)
P1 Ir1 P2 C18 -106.0(2)
P3A Ir1 P2 C18 72.76(19)
C50B Ir1 P3A C22A -72(3)
P2 Ir1 P3A C22A 26.3(3)
P1 Ir1 P3A C22A -154.2(3)
C50B Ir1 P3A C24A 46(3)
P2 Ir1 P3A C24A 144.3(3)
P1 Ir1 P3A C24A -36.1(3)
C50B Ir1 P3A C23A 168(3)
P2 Ir1 P3A C23A -94.1(2)
P1 Ir1 P3A C23A 85.5(2)
N1 Ir1 C50B P3B 179.3(9)
P2 Ir1 C50B P3B -87(3)
P1 Ir1 C50B P3B 102(3)
P3A Ir1 C50B P3B 0.8(3)
C24B P3B C50B Ir1 -160(3)
C22B P3B C50B Ir1 103(3)
C23B P3B C50B Ir1 -39(4)
P1 O1 C1 N1 6.7(5)
P1 O1 C1 C2 -172.8(3)
C5 N1 C1 O1 -179.7(4)
Ir1 N1 C1 O1 0.5(5)
C5 N1 C1 C2 -0.2(6)
Ir1 N1 C1 C2 -180.0(3)
O1 C1 C2 C3 178.9(4)
N1 C1 C2 C3 -0.6(7)
C1 C2 C3 C4 1.1(8)
C2 C3 C4 C5 -0.9(8)
C1 N1 C5 O2 -179.2(4)
Ir1 N1 C5 O2 0.6(6)
C1 N1 C5 C4 0.5(7)
Ir1 N1 C5 C4 -179.7(4)
P2 O2 C5 N1 3.7(6)
P2 O2 C5 C4 -176.0(4)
C3 C4 C5 N1 0.0(8)
C3 C4 C5 O2 179.7(5)
O1 P1 C6 C8B 147.0(8)
C10 P1 C6 C8B 46.7(8)
Ir1 P1 C6 C8B -105.0(8)
O1 P1 C6 C7A -60.2(11)
C10 P1 C6 C7A -160.6(11)
Ir1 P1 C6 C7A 47.8(11)
O1 P1 C6 C7B 21.5(9)
C10 P1 C6 C7B -78.8(9)
Ir1 P1 C6 C7B 129.5(9)
O1 P1 C6 C9B -94.5(8)
C10 P1 C6 C9B 165.1(8)
Ir1 P1 C6 C9B 13.5(8)
O1 P1 C6 C9A 59.3(13)
C10 P1 C6 C9A -41.1(13)
Ir1 P1 C6 C9A 167.3(13)
O1 P1 C6 C8A -175.6(13)
C10 P1 C6 C8A 84.0(13)
Ir1 P1 C6 C8A -67.6(13)
O1 P1 C10 C12 67.7(3)
C6 P1 C10 C12 168.7(3)
Ir1 P1 C10 C12 -40.3(4)
O1 P1 C10 C13 -173.5(3)
C6 P1 C10 C13 -72.6(4)
Ir1 P1 C10 C13 78.5(4)
O1 P1 C10 C11 -50.5(3)
C6 P1 C10 C11 50.5(4)
Ir1 P1 C10 C11 -158.5(3)
O2 P2 C14 C17 -152.1(5)
C18 P2 C14 C17 -51.1(5)
Ir1 P2 C14 C17 100.6(5)
O2 P2 C14 C15 -27.8(5)
C18 P2 C14 C15 73.1(5)
Ir1 P2 C14 C15 -135.2(4)
O2 P2 C14 C16 89.8(4)
C18 P2 C14 C16 -169.2(4)
Ir1 P2 C14 C16 -17.6(4)
O2 P2 C18 C21 -64.9(4)
C14 P2 C18 C21 -164.8(4)
Ir1 P2 C18 C21 42.3(5)
O2 P2 C18 C20 176.9(4)
C14 P2 C18 C20 76.9(4)
Ir1 P2 C18 C20 -76.0(4)
O2 P2 C18 C19 55.1(5)
C14 P2 C18 C19 -44.8(5)
Ir1 P2 C18 C19 162.3(4)
C43 B1 C25 C26 -13.8(6)
C37 B1 C25 C26 -128.7(4)
C31 B1 C25 C26 109.7(4)
C43 B1 C25 C30 174.3(3)
C37 B1 C25 C30 59.4(4)
C31 B1 C25 C30 -62.2(4)
C30 C25 C26 F1 178.1(3)
B1 C25 C26 F1 5.9(6)
C30 C25 C26 C27 -1.9(6)
B1 C25 C26 C27 -174.1(4)
F1 C26 C27 F2 1.3(5)
C25 C26 C27 F2 -178.8(3)
F1 C26 C27 C28 -178.3(3)
C25 C26 C27 C28 1.7(6)
F2 C27 C28 F3 -0.1(6)
C26 C27 C28 F3 179.5(4)
F2 C27 C28 C29 -179.6(4)
C26 C27 C28 C29 -0.1(6)
F3 C28 C29 F4 -0.5(6)
C27 C28 C29 F4 179.1(4)
F3 C28 C29 C30 179.3(4)
C27 C28 C29 C30 -1.2(6)
F4 C29 C30 F5 -0.1(5)
C28 C29 C30 F5 -179.9(3)
F4 C29 C30 C25 -179.3(4)
C28 C29 C30 C25 0.9(6)
C26 C25 C30 F5 -178.6(3)
B1 C25 C30 F5 -5.6(5)
C26 C25 C30 C29 0.6(6)
B1 C25 C30 C29 173.6(4)
C25 B1 C31 C36 -65.3(4)
C43 B1 C31 C36 57.8(4)
C37 B1 C31 C36 173.6(3)
C25 B1 C31 C32 106.3(4)
C43 B1 C31 C32 -130.6(4)
C37 B1 C31 C32 -14.9(5)
C36 C31 C32 F6 177.8(3)
B1 C31 C32 F6 5.8(5)
C36 C31 C32 C33 -0.9(5)
B1 C31 C32 C33 -172.8(3)
F6 C32 C33 F7 2.2(5)
C31 C32 C33 F7 -179.0(3)
F6 C32 C33 C34 -178.4(3)
C31 C32 C33 C34 0.3(6)
F7 C33 C34 F8 0.3(6)
C32 C33 C34 F8 -179.1(3)
F7 C33 C34 C35 178.4(4)
C32 C33 C34 C35 -1.0(6)
F8 C34 C35 F9 -0.8(6)
C33 C34 C35 F9 -178.9(4)
F8 C34 C35 C36 -179.7(3)
C33 C34 C35 C36 2.2(6)
C32 C31 C36 F10 -177.9(3)
B1 C31 C36 F10 -5.1(5)
C32 C31 C36 C35 2.2(5)
B1 C31 C36 C35 174.9(3)
F9 C35 C36 F10 -1.8(5)
C34 C35 C36 F10 177.1(3)
F9 C35 C36 C31 178.1(3)
C34 C35 C36 C31 -3.0(6)
C25 B1 C37 C42 13.8(5)
C43 B1 C37 C42 -108.3(4)
C31 B1 C37 C42 128.5(4)
C25 B1 C37 C38 -172.4(3)
C43 B1 C37 C38 65.4(4)
C31 B1 C37 C38 -57.8(4)
C42 C37 C38 F11 178.5(3)
B1 C37 C38 F11 3.8(5)
C42 C37 C38 C39 -2.5(5)
B1 C37 C38 C39 -177.2(3)
F11 C38 C39 F12 0.1(5)
C37 C38 C39 F12 -178.9(3)
F11 C38 C39 C40 -179.9(3)
C37 C38 C39 C40 1.1(6)
F12 C39 C40 F13 1.8(6)
C38 C39 C40 F13 -178.2(3)
F12 C39 C40 C41 -179.1(4)
C38 C39 C40 C41 0.9(6)
F13 C40 C41 F14 -1.1(6)
C39 C40 C41 F14 179.8(3)
F13 C40 C41 C42 177.8(3)
C39 C40 C41 C42 -1.3(6)
F14 C41 C42 F15 -0.9(5)
C40 C41 C42 F15 -179.9(3)
F14 C41 C42 C37 178.5(3)
C40 C41 C42 C37 -0.4(6)
C38 C37 C42 F15 -178.4(3)
B1 C37 C42 F15 -4.3(6)
C38 C37 C42 C41 2.2(5)
B1 C37 C42 C41 176.2(3)
C25 B1 C43 C44 130.1(4)
C37 B1 C43 C44 -108.6(4)
C31 B1 C43 C44 13.9(5)
C25 B1 C43 C48 -58.9(4)
C37 B1 C43 C48 62.4(4)
C31 B1 C43 C48 -175.1(3)
C48 C43 C44 F16 -178.2(3)
B1 C43 C44 F16 -6.8(6)
C48 C43 C44 C45 0.5(6)
B1 C43 C44 C45 171.8(4)
F16 C44 C45 F17 -1.8(6)
C43 C44 C45 F17 179.5(4)
F16 C44 C45 C46 178.4(4)
C43 C44 C45 C46 -0.3(7)
F17 C45 C46 F18 1.1(7)
C44 C45 C46 F18 -179.1(4)
F17 C45 C46 C47 -179.5(4)
C44 C45 C46 C47 0.4(7)
F18 C46 C47 F19 0.0(6)
C45 C46 C47 F19 -179.5(4)
F18 C46 C47 C48 178.9(4)
C45 C46 C47 C48 -0.6(6)
F19 C47 C48 F20 0.3(5)
C46 C47 C48 F20 -178.6(4)
F19 C47 C48 C43 179.7(4)
C46 C47 C48 C43 0.8(6)
C44 C43 C48 F20 178.7(3)
B1 C43 C48 F20 6.6(5)
C44 C43 C48 C47 -0.7(6)
B1 C43 C48 C47 -172.8(4)
